data_1506166
loop_
_publ_author_name
'Song, Dong'
'McDonald, Robert'
'West, F. G.'

_publ_section_title
;
 Diastereoselective [4 + 4]-photocycloaddition reactions of pyran-2-ones:
 rapid access to functionalized 5-8-5 skeletons.
;
_journal_issue 18
_journal_name_full 'Organic letters'
_journal_page_first 4075
_journal_page_last 4078
_journal_paper_doi 10.1021/ol061576h
_journal_volume 8
_journal_year 2006
_chemical_formula_moiety 'C17 H18 O6'
_chemical_formula_sum 'C17 H18 O6'
_chemical_formula_weight 318.31
_space_group_IT_number 14
_symmetry_cell_setting monoclinic
_symmetry_space_group_name_Hall '-P 2ybc'
_symmetry_space_group_name_H-M 'P 1 21/c 1'
_atom_sites_solution_hydrogens geom
_atom_sites_solution_primary direct
_atom_sites_solution_secondary difmap
_audit_creation_method 'manual editing of SHELXL template'
_cell_angle_alpha 90.00
_cell_angle_beta 97.2768(18)
_cell_angle_gamma 90.00
_cell_formula_units_Z 4
_cell_length_a 11.0011(13)
_cell_length_b 12.2123(15)
_cell_length_c 11.1592(13)
_cell_measurement_reflns_used 7559
_cell_measurement_temperature 193(2)
_cell_measurement_theta_max 26.35
_cell_measurement_theta_min 2.48
_cell_volume 1487.1(3)
_computing_cell_refinement 'Bruker SAINT (Bruker, 1997)'
_computing_data_collection 'Bruker SMART (Bruker, 1997)'
_computing_data_reduction 'Bruker SAINT (Bruker, 1997)'
_computing_molecular_graphics 'Bruker SHELXTL (Bruker, 1997)'
_computing_publication_material 'Bruker SHELXTL (Bruker, 1997)'
_computing_structure_refinement 'SHELXL-97 (Sheldrick, 1997)'
_computing_structure_solution 'SHELXS-97 (Sheldrick, 1990)'
_diffrn_ambient_temperature 193(2)
_diffrn_detector_area_resol_mean 8.192
_diffrn_measured_fraction_theta_full 0.999
_diffrn_measured_fraction_theta_max 0.999
_diffrn_measurement_device_type 'Bruker PLATFORM diffractometer/SMART 1000 CCD area detector'
_diffrn_measurement_method '\w scans'
_diffrn_radiation_monochromator graphite
_diffrn_radiation_source 'fine-focus sealed tube'
_diffrn_radiation_type MoK\a
_diffrn_radiation_wavelength 0.71073
_diffrn_reflns_av_R_equivalents 0.0271
_diffrn_reflns_av_sigmaI/netI 0.0230
_diffrn_reflns_limit_h_max 13
_diffrn_reflns_limit_h_min -13
_diffrn_reflns_limit_k_max 15
_diffrn_reflns_limit_k_min -15
_diffrn_reflns_limit_l_max 13
_diffrn_reflns_limit_l_min -13
_diffrn_reflns_number 11487
_diffrn_reflns_theta_full 26.35
_diffrn_reflns_theta_max 26.35
_diffrn_reflns_theta_min 1.87
_diffrn_standards_decay_% 0
_diffrn_standards_interval_time 0
_diffrn_standards_number 0
_exptl_absorpt_coefficient_mu 0.108
_exptl_absorpt_correction_T_max 0.9850
_exptl_absorpt_correction_T_min 0.9440
_exptl_absorpt_correction_type multi-scan
_exptl_absorpt_process_details 'SADABS (Sheldrick, 1996)'
_exptl_crystal_colour colorless
_exptl_crystal_density_diffrn 1.422
_exptl_crystal_density_method 'not measured'
_exptl_crystal_description prism
_exptl_crystal_F_000 672
_exptl_crystal_size_max 0.54
_exptl_crystal_size_mid 0.38
_exptl_crystal_size_min 0.14
_refine_diff_density_max 0.330
_refine_diff_density_min -0.193
_refine_diff_density_rms 0.042
_refine_ls_extinction_coef 0.0115(13)
_refine_ls_extinction_expression Fc^*^=kFc[1+0.001xFc^2^\l^3^/sin(2\q)]^-1/4^
_refine_ls_extinction_method SHELXL
_refine_ls_goodness_of_fit_ref 1.038
_refine_ls_hydrogen_treatment constr
_refine_ls_matrix_type full
_refine_ls_number_parameters 210
_refine_ls_number_reflns 3030
_refine_ls_number_restraints 0
_refine_ls_restrained_S_all 1.038
_refine_ls_R_factor_all 0.0419
_refine_ls_R_factor_gt 0.0352
_refine_ls_shift/su_max 0.000
_refine_ls_shift/su_mean 0.000
_refine_ls_structure_factor_coef Fsqd
_refine_ls_weighting_details 'calc w=1/[\s^2^(Fo^2^)+(0.0457P)^2^+0.5966P] where P=(Fo^2^+2Fc^2^)/3'
_refine_ls_weighting_scheme calc
_refine_ls_wR_factor_gt 0.0890
_refine_ls_wR_factor_ref 0.0945
_reflns_number_gt 2615
_reflns_number_total 3030
_reflns_threshold_expression I>2\s(I)
_cod_data_source_file ol061576hsi20060627_121549.cif
_cod_data_source_block 11e
_cod_depositor_comments
;
The following automatic conversions were performed:

'_symmetry_cell_setting' value 'Monoclinic' changed to 'monoclinic'
according to /home/saulius/struct/CIF-dictionaries/cif_core.dic
dictionary named 'cif_core.dic' version 2.4.1 from 2010-06-29.

Automatic conversion script
Id: cif_fix_values 1715 2011-07-08 13:25:40Z adriana 
;
_cod_original_sg_symbol_H-M 'P 21/c'
_cod_database_code 1506166

loop_
_symmetry_equiv_pos_as_xyz
'x, y, z'
'-x, y+1/2, -z+1/2'
'-x, -y, -z'
'x, -y-1/2, z-1/2'

loop_
_atom_site_label
_atom_site_type_symbol
_atom_site_fract_x
_atom_site_fract_y
_atom_site_fract_z
_atom_site_U_iso_or_equiv
_atom_site_adp_type
_atom_site_occupancy
_atom_site_symmetry_multiplicity
_atom_site_calc_flag
_atom_site_refinement_flags
O1 O 0.12083(8) 0.00665(7) 0.23459(8) 0.0214(2) Uani 1 1 d .
O2 O 0.38104(8) 0.05564(7) 0.40613(8) 0.0219(2) Uani 1 1 d .
O3 O 0.38304(8) 0.23255(8) 0.44136(8) 0.0266(2) Uani 1 1 d .
O4 O 0.37604(9) -0.20076(8) 0.43403(9) 0.0318(3) Uani 1 1 d .
H4O H 0.4380 -0.2182 0.4822 0.048 Uiso 1 1 calc R
O5 O 0.02912(9) 0.17200(8) 0.08068(9) 0.0304(2) Uani 1 1 d .
O6 O -0.08478(8) 0.18323(8) 0.23754(9) 0.0299(2) Uani 1 1 d .
C1 C 0.25709(11) 0.17043(10) 0.25916(11) 0.0207(3) Uani 1 1 d .
C2 C 0.22674(12) 0.29117(11) 0.22739(13) 0.0267(3) Uani 1 1 d .
H2A H 0.2764 0.3406 0.2844 0.032 Uiso 1 1 calc R
H2B H 0.2440 0.3078 0.1444 0.032 Uiso 1 1 calc R
C3 C 0.08988(13) 0.30591(11) 0.23720(13) 0.0282(3) Uani 1 1 d .
H3A H 0.0769 0.3280 0.3200 0.034 Uiso 1 1 calc R
H3B H 0.0532 0.3618 0.1794 0.034 Uiso 1 1 calc R
C4 C 0.03525(12) 0.19387(11) 0.20640(12) 0.0240(3) Uani 1 1 d .
C5 C 0.12785(11) 0.11600(10) 0.27690(11) 0.0200(3) Uani 1 1 d .
C6 C 0.11403(11) 0.10184(11) 0.41002(12) 0.0236(3) Uani 1 1 d .
H6 H 0.0833 0.1547 0.4609 0.028 Uiso 1 1 calc R
C7 C 0.15274(12) 0.00236(11) 0.44160(12) 0.0257(3) Uani 1 1 d .
H7 H 0.1547 -0.0297 0.5194 0.031 Uiso 1 1 calc R
C8 C 0.19343(11) -0.05122(11) 0.33125(11) 0.0222(3) Uani 1 1 d .
H8 H 0.1744 -0.1313 0.3287 0.027 Uiso 1 1 calc R
C9 C 0.33254(11) -0.02984(10) 0.32135(11) 0.0202(3) Uani 1 1 d .
C10 C 0.41186(12) -0.13193(11) 0.34275(12) 0.0254(3) Uani 1 1 d .
H10 H 0.4992 -0.1095 0.3653 0.030 Uiso 1 1 calc R
C11 C 0.39787(14) -0.18415(12) 0.21742(14) 0.0329(3) Uani 1 1 d .
H11A H 0.3170 -0.2201 0.1989 0.039 Uiso 1 1 calc R
H11B H 0.4631 -0.2388 0.2108 0.039 Uiso 1 1 calc R
C12 C 0.40968(14) -0.08652(12) 0.13313(13) 0.0320(3) Uani 1 1 d .
H12A H 0.4967 -0.0704 0.1261 0.038 Uiso 1 1 calc R
H12B H 0.3656 -0.1004 0.0516 0.038 Uiso 1 1 calc R
C13 C 0.35109(11) 0.00607(11) 0.19518(12) 0.0230(3) Uani 1 1 d .
C14 C 0.31664(11) 0.10678(11) 0.16461(11) 0.0231(3) Uani 1 1 d .
H14 H 0.3282 0.1376 0.0887 0.028 Uiso 1 1 calc R
C15 C 0.34381(11) 0.15779(10) 0.37654(11) 0.0204(3) Uani 1 1 d .
C16 C -0.09336(15) 0.13926(16) 0.03710(16) 0.0435(4) Uani 1 1 d .
H16A H -0.0935 0.0750 -0.0170 0.052 Uiso 1 1 calc R
H16B H -0.1390 0.1997 -0.0073 0.052 Uiso 1 1 calc R
C17 C -0.14823(13) 0.11104(13) 0.14962(15) 0.0364(4) Uani 1 1 d .
H17A H -0.2376 0.1251 0.1394 0.044 Uiso 1 1 calc R
H17B H -0.1331 0.0334 0.1724 0.044 Uiso 1 1 calc R

loop_
_atom_site_aniso_label
_atom_site_aniso_U_11
_atom_site_aniso_U_22
_atom_site_aniso_U_33
_atom_site_aniso_U_23
_atom_site_aniso_U_13
_atom_site_aniso_U_12
O1 0.0193(4) 0.0198(4) 0.0237(5) -0.0010(3) -0.0030(3) 0.0007(3)
O2 0.0203(4) 0.0237(5) 0.0203(4) -0.0003(4) -0.0027(3) -0.0009(4)
O3 0.0243(5) 0.0270(5) 0.0273(5) -0.0053(4) -0.0016(4) -0.0024(4)
O4 0.0276(5) 0.0304(6) 0.0352(6) 0.0111(4) -0.0043(4) -0.0004(4)
O5 0.0270(5) 0.0384(6) 0.0236(5) 0.0012(4) -0.0050(4) 0.0005(4)
O6 0.0175(5) 0.0344(5) 0.0369(6) -0.0024(4) 0.0000(4) 0.0027(4)
C1 0.0184(6) 0.0219(6) 0.0211(6) 0.0014(5) 0.0000(5) -0.0012(5)
C2 0.0250(7) 0.0229(7) 0.0312(7) 0.0035(5) -0.0009(5) -0.0007(5)
C3 0.0267(7) 0.0232(7) 0.0337(7) 0.0004(6) -0.0007(6) 0.0045(5)
C4 0.0195(6) 0.0267(7) 0.0251(7) -0.0002(5) -0.0003(5) 0.0026(5)
C5 0.0171(6) 0.0205(6) 0.0219(6) -0.0023(5) 0.0000(5) -0.0002(5)
C6 0.0176(6) 0.0314(7) 0.0220(6) -0.0026(5) 0.0031(5) -0.0008(5)
C7 0.0200(6) 0.0330(7) 0.0243(7) 0.0041(5) 0.0040(5) -0.0024(5)
C8 0.0181(6) 0.0229(6) 0.0247(6) 0.0035(5) -0.0003(5) -0.0005(5)
C9 0.0182(6) 0.0220(6) 0.0198(6) -0.0014(5) -0.0003(5) 0.0000(5)
C10 0.0196(6) 0.0260(7) 0.0298(7) 0.0032(5) 0.0002(5) 0.0025(5)
C11 0.0331(8) 0.0296(7) 0.0359(8) -0.0035(6) 0.0042(6) 0.0096(6)
C12 0.0330(8) 0.0363(8) 0.0272(7) -0.0033(6) 0.0064(6) 0.0083(6)
C13 0.0191(6) 0.0294(7) 0.0202(6) -0.0007(5) 0.0017(5) 0.0003(5)
C14 0.0209(6) 0.0298(7) 0.0185(6) 0.0019(5) 0.0023(5) -0.0009(5)
C15 0.0164(6) 0.0238(6) 0.0213(6) -0.0005(5) 0.0038(5) -0.0014(5)
C16 0.0329(8) 0.0534(10) 0.0406(9) -0.0099(8) -0.0101(7) -0.0030(7)
C17 0.0243(7) 0.0313(8) 0.0511(10) -0.0054(7) -0.0046(6) -0.0013(6)

loop_
_atom_type_symbol
_atom_type_description
_atom_type_scat_dispersion_real
_atom_type_scat_dispersion_imag
_atom_type_scat_source
C C 0.0033 0.0016 'International Tables Vol C Tables 4.2.6.8 and 6.1.1.4'
H H 0.0000 0.0000 'International Tables Vol C Tables 4.2.6.8 and 6.1.1.4'
O O 0.0106 0.0060 'International Tables Vol C Tables 4.2.6.8 and 6.1.1.4'

loop_
_geom_angle_atom_site_label_1
_geom_angle_atom_site_label_2
_geom_angle_atom_site_label_3
_geom_angle
C5 O1 C8 102.19(9)
C15 O2 C9 115.43(9)
C4 O5 C16 108.24(11)
C4 O6 C17 106.11(11)
C14 C1 C15 105.41(10)
C14 C1 C2 115.33(11)
C15 C1 C2 112.77(10)
C14 C1 C5 109.85(10)
C15 C1 C5 108.62(10)
C2 C1 C5 104.76(10)
C3 C2 C1 106.35(11)
C4 C3 C2 104.03(11)
O6 C4 O5 107.24(10)
O6 C4 C3 112.53(11)
O5 C4 C3 111.18(11)
O6 C4 C5 113.39(11)
O5 C4 C5 109.55(10)
C3 C4 C5 102.97(10)
O1 C5 C6 102.14(10)
O1 C5 C4 114.13(10)
C6 C5 C4 115.37(11)
O1 C5 C1 111.20(10)
C6 C5 C1 111.54(10)
C4 C5 C1 102.77(10)
C7 C6 C5 107.24(12)
C6 C7 C8 107.43(12)
O1 C8 C7 101.77(10)
O1 C8 C9 108.55(10)
C7 C8 C9 112.16(10)
O2 C9 C13 108.28(10)
O2 C9 C10 109.14(10)
C13 C9 C10 103.94(10)
O2 C9 C8 110.61(10)
C13 C9 C8 111.18(10)
C10 C9 C8 113.39(10)
O4 C10 C9 113.14(11)
O4 C10 C11 113.98(12)
C9 C10 C11 102.06(10)
C10 C11 C12 103.32(12)
C13 C12 C11 103.08(11)
C14 C13 C12 134.75(13)
C14 C13 C9 116.27(12)
C12 C13 C9 108.96(11)
C13 C14 C1 115.55(11)
O3 C15 O2 118.69(11)
O3 C15 C1 124.97(12)
O2 C15 C1 116.31(10)
O5 C16 C17 103.96(12)
O6 C17 C16 102.65(12)

loop_
_geom_bond_atom_site_label_1
_geom_bond_atom_site_label_2
_geom_bond_distance
O1 C5 1.4153(15)
O1 C8 1.4431(15)
O2 C15 1.3412(15)
O2 C9 1.4634(15)
O3 C15 1.2100(16)
O4 C10 1.4146(17)
O5 C4 1.4213(16)
O5 C16 1.4303(18)
O6 C4 1.4133(16)
O6 C17 1.4329(18)
C1 C14 1.5237(18)
C1 C15 1.5274(17)
C1 C2 1.5432(18)
C1 C5 1.6043(17)
C2 C3 1.5340(19)
C3 C4 1.5162(19)
C4 C5 1.5356(18)
C5 C6 1.5223(18)
C6 C7 1.320(2)
C7 C8 1.5116(19)
C8 C9 1.5700(17)
C9 C13 1.5130(18)
C9 C10 1.5232(18)
C10 C11 1.527(2)
C11 C12 1.534(2)
C12 C13 1.5121(19)
C13 C14 1.3190(19)
C16 C17 1.501(2)

loop_
_geom_hbond_atom_site_label_D
_geom_hbond_atom_site_label_H
_geom_hbond_atom_site_label_A
_geom_hbond_distance_DH
_geom_hbond_distance_HA
_geom_hbond_distance_DA
_geom_hbond_angle_DHA
_geom_hbond_site_symmetry_A
O4 H4O O3 0.84 2.05 2.8592(13) 161.1 3_656

loop_
_geom_torsion_atom_site_label_1
_geom_torsion_atom_site_label_2
_geom_torsion_atom_site_label_3
_geom_torsion_atom_site_label_4
_geom_torsion
C14 C1 C2 C3 125.27(12)
C15 C1 C2 C3 -113.57(12)
C5 C1 C2 C3 4.39(13)
C1 C2 C3 C4 -29.49(14)
C17 O6 C4 O5 24.97(14)
C17 O6 C4 C3 147.53(12)
C17 O6 C4 C5 -96.09(13)
C16 O5 C4 O6 -4.62(15)
C16 O5 C4 C3 -128.02(13)
C16 O5 C4 C5 118.83(13)
C2 C3 C4 O6 166.11(11)
C2 C3 C4 O5 -73.57(13)
C2 C3 C4 C5 43.66(13)
C8 O1 C5 C6 -41.54(11)
C8 O1 C5 C4 -166.76(10)
C8 O1 C5 C1 77.55(11)
O6 C4 C5 O1 77.57(14)
O5 C4 C5 O1 -42.19(14)
C3 C4 C5 O1 -160.56(10)
O6 C4 C5 C6 -40.31(15)
O5 C4 C5 C6 -160.06(10)
C3 C4 C5 C6 81.57(13)
O6 C4 C5 C1 -161.92(10)
O5 C4 C5 C1 78.33(12)
C3 C4 C5 C1 -40.04(12)
C14 C1 C5 O1 19.81(13)
C15 C1 C5 O1 -95.00(12)
C2 C1 C5 O1 144.25(10)
C14 C1 C5 C6 133.12(11)
C15 C1 C5 C6 18.30(14)
C2 C1 C5 C6 -102.44(12)
C14 C1 C5 C4 -102.70(11)
C15 C1 C5 C4 142.49(10)
C2 C1 C5 C4 21.74(12)
O1 C5 C6 C7 25.99(13)
C4 C5 C6 C7 150.38(11)
C1 C5 C6 C7 -92.86(13)
C5 C6 C7 C8 0.27(14)
C5 O1 C8 C7 41.74(11)
C5 O1 C8 C9 -76.70(11)
C6 C7 C8 O1 -25.86(13)
C6 C7 C8 C9 89.97(13)
C15 O2 C9 C13 49.19(13)
C15 O2 C9 C10 161.73(10)
C15 O2 C9 C8 -72.86(13)
O1 C8 C9 O2 99.33(11)
C7 C8 C9 O2 -12.32(14)
O1 C8 C9 C13 -21.01(14)
C7 C8 C9 C13 -132.66(12)
O1 C8 C9 C10 -137.70(11)
C7 C8 C9 C10 110.65(12)
O2 C9 C10 O4 86.14(13)
C13 C9 C10 O4 -158.50(11)
C8 C9 C10 O4 -37.64(15)
O2 C9 C10 C11 -150.95(10)
C13 C9 C10 C11 -35.59(13)
C8 C9 C10 C11 85.27(13)
O4 C10 C11 C12 165.95(11)
C9 C10 C11 C12 43.61(13)
C10 C11 C12 C13 -34.15(14)
C11 C12 C13 C14 -169.38(15)
C11 C12 C13 C9 11.98(15)
O2 C9 C13 C14 -48.20(14)
C10 C9 C13 C14 -164.16(11)
C8 C9 C13 C14 73.51(15)
O2 C9 C13 C12 130.72(11)
C10 C9 C13 C12 14.76(14)
C8 C9 C13 C12 -107.57(12)
C12 C13 C14 C1 178.50(14)
C9 C13 C14 C1 -2.94(17)
C15 C1 C14 C13 50.06(14)
C2 C1 C14 C13 175.14(11)
C5 C1 C14 C13 -66.79(14)
C9 O2 C15 O3 -178.18(11)
C9 O2 C15 C1 -0.23(15)
C14 C1 C15 O3 128.76(13)
C2 C1 C15 O3 2.10(18)
C5 C1 C15 O3 -113.56(13)
C14 C1 C15 O2 -49.04(14)
C2 C1 C15 O2 -175.70(11)
C5 C1 C15 O2 68.63(13)
C4 O5 C16 C17 -16.36(16)
C4 O6 C17 C16 -34.24(14)
O5 C16 C17 O6 30.76(16)
